data_7040651
loop_
_publ_author_name
'Maurya, Mannar R.'
'Sarkar, Bithika'
'Avecilla, Fernando'
'Correia, Isabel'

_publ_section_title
;
 Vanadium(iv and v) complexes of pyrazolone based ligands: Synthesis,
 structural characterization and catalytic applications.
;
_journal_issue 43
_journal_name_full 'Dalton transactions (Cambridge, England : 2003)'
_journal_page_first 17343
_journal_page_last 17364
_journal_paper_doi 10.1039/c6dt03425j
_journal_volume 45
_journal_year 2016
_chemical_formula_moiety 'C22 H17 N4 O5 V'
_chemical_formula_sum 'C22 H17 N4 O5 V'
_chemical_formula_weight 468.34
_chemical_name_systematic
; 
 ? 
;
_space_group_IT_number 15
_symmetry_cell_setting monoclinic
_symmetry_space_group_name_Hall '-C 2yc'
_symmetry_space_group_name_H-M 'C 1 2/c 1'
_atom_sites_solution_hydrogens geom
_atom_sites_solution_primary direct
_atom_sites_solution_secondary difmap
_audit_creation_method SHELXL-97
_audit_update_record
;
2016-09-01 deposited with the CCDC.
2016-09-15 downloaded from the CCDC.
;
_cell_angle_alpha 90.00
_cell_angle_beta 98.156(5)
_cell_angle_gamma 90.00
_cell_formula_units_Z 8
_cell_length_a 25.862(3)
_cell_length_b 7.1899(7)
_cell_length_c 21.357(2)
_cell_measurement_reflns_used 46640
_cell_measurement_temperature 100(2)
_cell_measurement_theta_max 52.172
_cell_measurement_theta_min 4.636
_cell_volume 3931.1(7)
_computing_cell_refinement 'SAINT V7.68A (Bruker: Madison, 2009 ) in Apex2 suite'
_computing_data_collection 'Apex2, Bruker Instrument Service v2010, 1-2'
_computing_data_reduction 'SAINT and XPREP Version 2008/2 (Sheldrick, Bruker AXS Inc.)'
_computing_molecular_graphics 'Bruker SHELXTL'
_computing_publication_material 'Bruker SHELXTL'
_computing_structure_refinement 'XL V2008/4 (G. M. Sheldrick, Acta Cryst. (2008). A64, 112-122)'
_computing_structure_solution 'XS V2008/1 (G. M. Sheldrick, Acta Cryst. (2008). A64, 112-122)'
_diffrn_ambient_temperature 100(2)
_diffrn_measured_fraction_theta_full 0.993
_diffrn_measured_fraction_theta_max 0.993
_diffrn_measurement_device_type 'CCD area detector'
_diffrn_measurement_method 'phi and omega scans'
_diffrn_radiation_monochromator graphite
_diffrn_radiation_source 'fine-focus sealed tube'
_diffrn_radiation_type MoK\a
_diffrn_radiation_wavelength 0.71073
_diffrn_reflns_av_R_equivalents 0.0474
_diffrn_reflns_av_unetI/netI 0.0233
_diffrn_reflns_limit_h_max 32
_diffrn_reflns_limit_h_min -32
_diffrn_reflns_limit_k_max 8
_diffrn_reflns_limit_k_min -8
_diffrn_reflns_limit_l_max 26
_diffrn_reflns_limit_l_min -26
_diffrn_reflns_number 44518
_diffrn_reflns_theta_full 26.38
_diffrn_reflns_theta_max 26.38
_diffrn_reflns_theta_min 1.59
_exptl_absorpt_coefficient_mu 0.550
_exptl_absorpt_correction_T_max 0.9319
_exptl_absorpt_correction_T_min 0.9171
_exptl_absorpt_correction_type multi-scan
_exptl_absorpt_process_details SADABS
_exptl_crystal_colour yellow
_exptl_crystal_density_diffrn 1.583
_exptl_crystal_density_method 'not measured'
_exptl_crystal_description block
_exptl_crystal_F_000 1920
_exptl_crystal_size_max 0.16
_exptl_crystal_size_mid 0.14
_exptl_crystal_size_min 0.13
_refine_diff_density_max 0.370
_refine_diff_density_min -0.406
_refine_diff_density_rms 0.082
_refine_ls_extinction_method none
_refine_ls_goodness_of_fit_ref 1.107
_refine_ls_hydrogen_treatment mixed
_refine_ls_matrix_type full
_refine_ls_number_parameters 346
_refine_ls_number_reflns 3989
_refine_ls_number_restraints 0
_refine_ls_restrained_S_all 1.107
_refine_ls_R_factor_all 0.0406
_refine_ls_R_factor_gt 0.0315
_refine_ls_shift/su_max 0.000
_refine_ls_shift/su_mean 0.000
_refine_ls_structure_factor_coef Fsqd
_refine_ls_weighting_details 'calc w=1/[\s^2^(Fo^2^)+(0.0587P)^2^+3.9983P] where P=(Fo^2^+2Fc^2^)/3'
_refine_ls_weighting_scheme calc
_refine_ls_wR_factor_gt 0.0894
_refine_ls_wR_factor_ref 0.1040
_reflns_number_gt 3381
_reflns_number_total 3989
_reflns_threshold_expression >2sigma(I)
_cod_data_source_file c6dt03425j2.cif
_cod_data_source_block compound8
_cod_depositor_comments
;
The following automatic conversions were performed:

'_symmetry_cell_setting' value 'Monoclinic' changed to 'monoclinic'
according to
/usr/data/users/saulius/crontab/automatic-downloads/rss-feeds/RSC/lib/dictionaries/cif_core.dic
dictionary named 'cif_core.dic' version 2.4.2 from 2011-04-26.

Automatic conversion script
Id: cif_fix_values 4268 2015-11-12 08:31:59Z antanas 

 Adding full bibliography for 7040648--7040654.cif.
;
_cod_original_cell_volume 3931.0(7)
_cod_original_sg_symbol_Hall -C2yc
_cod_original_sg_symbol_H-M C2/c
_cod_database_code 7040651

loop_
_symmetry_equiv_pos_as_xyz
'x, y, z'
'-x, y, -z+1/2'
'x+1/2, y+1/2, z'
'-x+1/2, y+1/2, -z+1/2'
'-x, -y, -z'
'x, -y, z-1/2'
'-x+1/2, -y+1/2, -z'
'x+1/2, -y+1/2, z-1/2'

loop_
_atom_site_label
_atom_site_type_symbol
_atom_site_fract_x
_atom_site_fract_y
_atom_site_fract_z
_atom_site_U_iso_or_equiv
_atom_site_adp_type
_atom_site_occupancy
_atom_site_symmetry_multiplicity
_atom_site_calc_flag
_atom_site_refinement_flags
V1 V 0.059482(12) 0.17839(4) 0.109657(14) 0.01296(12) Uani 1 1 d .
O1 O 0.03348(5) -0.01867(19) 0.12587(6) 0.0169(3) Uani 1 1 d .
N1 N 0.06334(6) 0.1884(2) 0.00766(7) 0.0138(3) Uani 1 1 d .
C1 C 0.16085(7) 0.0756(3) 0.06976(9) 0.0145(4) Uani 1 1 d .
N2 N 0.01383(6) 0.2283(2) -0.02490(8) 0.0147(3) Uani 1 1 d .
H2N H 0.0047(10) 0.190(3) -0.0619(13) 0.029(7) Uiso 1 1 d .
O2 O 0.06623(5) 0.30747(18) 0.17214(6) 0.0186(3) Uani 1 1 d .
C2 C 0.14983(7) 0.0958(3) 0.00327(9) 0.0138(4) Uani 1 1 d .
O3 O 0.13260(5) 0.1135(2) 0.11322(6) 0.0174(3) Uani 1 1 d .
N3 N 0.21091(6) 0.0149(2) 0.08261(7) 0.0150(3) Uani 1 1 d .
C3 C 0.19792(7) 0.0510(3) -0.01918(9) 0.0158(4) Uani 1 1 d .
O4 O -0.00737(5) 0.30395(18) 0.07014(6) 0.0160(3) Uani 1 1 d .
N4 N 0.23393(6) 0.0028(2) 0.02761(8) 0.0168(3) Uani 1 1 d .
C4 C 0.21189(8) 0.0554(3) -0.08497(9) 0.0198(4) Uani 1 1 d .
H4C H 0.2487 0.0782 -0.0831 0.030 Uiso 1 1 calc R
H4B H 0.1927 0.1528 -0.1086 0.030 Uiso 1 1 calc R
H4A H 0.2033 -0.0619 -0.1053 0.030 Uiso 1 1 calc R
O5 O -0.11019(5) 0.35846(19) 0.01770(6) 0.0168(3) Uani 1 1 d .
C5 C 0.09992(7) 0.1491(2) -0.02808(9) 0.0129(4) Uani 1 1 d .
C6 C 0.08848(7) 0.1552(3) -0.09844(9) 0.0147(4) Uani 1 1 d .
C7 C 0.09134(8) -0.0077(3) -0.13351(9) 0.0188(4) Uani 1 1 d .
H7 H 0.0999(10) -0.124(4) -0.1104(12) 0.029(6) Uiso 1 1 d .
C8 C 0.07942(8) -0.0018(3) -0.19903(10) 0.0241(5) Uani 1 1 d .
H8 H 0.0821(10) -0.111(4) -0.2209(13) 0.034(7) Uiso 1 1 d .
C9 C 0.06535(8) 0.1638(3) -0.22950(10) 0.0255(5) Uani 1 1 d .
H9 H 0.0571(10) 0.165(3) -0.2752(12) 0.027(6) Uiso 1 1 d .
C10 C 0.06212(8) 0.3258(3) -0.19495(10) 0.0222(4) Uani 1 1 d .
H10 H 0.0520(10) 0.440(4) -0.2143(12) 0.029(6) Uiso 1 1 d .
C11 C 0.07350(8) 0.3221(3) -0.12926(9) 0.0166(4) Uani 1 1 d .
H11 H 0.0728(8) 0.431(3) -0.1054(10) 0.014(5) Uiso 1 1 d .
C12 C 0.24004(7) -0.0409(3) 0.14127(9) 0.0160(4) Uani 1 1 d .
C13 C 0.29440(8) -0.0395(3) 0.14778(10) 0.0190(4) Uani 1 1 d .
H13 H 0.3109(9) 0.005(4) 0.1146(12) 0.028(6) Uiso 1 1 d .
C14 C 0.32294(8) -0.0971(3) 0.20410(11) 0.0236(5) Uani 1 1 d .
H14 H 0.3597(11) -0.100(4) 0.2074(12) 0.033(7) Uiso 1 1 d .
C15 C 0.29837(9) -0.1579(3) 0.25388(11) 0.0248(5) Uani 1 1 d .
H15 H 0.3167(10) -0.200(3) 0.2919(12) 0.025(6) Uiso 1 1 d .
C16 C 0.24424(9) -0.1596(3) 0.24690(10) 0.0229(5) Uani 1 1 d .
H16 H 0.2268(10) -0.200(3) 0.2795(12) 0.030(7) Uiso 1 1 d .
C17 C 0.21470(8) -0.1014(3) 0.19082(9) 0.0190(4) Uani 1 1 d .
H17 H 0.1784(10) -0.104(3) 0.1867(11) 0.022(6) Uiso 1 1 d .
C18 C -0.02060(7) 0.2869(2) 0.01087(9) 0.0136(4) Uani 1 1 d .
C19 C -0.07228(7) 0.3338(3) -0.02043(9) 0.0140(4) Uani 1 1 d .
C20 C -0.09228(8) 0.3628(3) -0.08212(10) 0.0163(4) Uani 1 1 d .
H20 H -0.0758(10) 0.361(4) -0.1169(12) 0.028(7) Uiso 1 1 d .
C21 C -0.14572(8) 0.4084(3) -0.08246(10) 0.0187(4) Uani 1 1 d .
H21 H -0.1719(10) 0.438(4) -0.1182(12) 0.033(7) Uiso 1 1 d .
C22 C -0.15470(8) 0.4020(3) -0.02179(10) 0.0192(4) Uani 1 1 d .
H22 H -0.1850(9) 0.414(3) -0.0010(11) 0.022(6) Uiso 1 1 d .

loop_
_atom_site_aniso_label
_atom_site_aniso_U_11
_atom_site_aniso_U_22
_atom_site_aniso_U_33
_atom_site_aniso_U_23
_atom_site_aniso_U_13
_atom_site_aniso_U_12
V1 0.01209(18) 0.01470(19) 0.01195(19) -0.00021(12) 0.00116(12) 0.00105(12)
O1 0.0159(7) 0.0173(7) 0.0174(7) -0.0003(5) 0.0014(5) 0.0001(5)
N1 0.0105(7) 0.0153(8) 0.0149(8) 0.0007(6) -0.0005(6) 0.0018(6)
C1 0.0123(9) 0.0130(9) 0.0176(9) -0.0006(7) 0.0002(7) -0.0010(7)
N2 0.0113(8) 0.0200(8) 0.0122(8) -0.0010(7) -0.0009(6) 0.0006(6)
O2 0.0177(7) 0.0203(7) 0.0173(7) -0.0023(6) 0.0007(5) 0.0016(5)
C2 0.0128(9) 0.0135(9) 0.0146(9) -0.0005(7) 0.0010(7) -0.0011(7)
O3 0.0127(6) 0.0261(7) 0.0130(7) -0.0004(6) 0.0006(5) 0.0025(6)
N3 0.0118(7) 0.0179(8) 0.0151(8) 0.0006(6) 0.0014(6) 0.0012(6)
C3 0.0135(9) 0.0148(9) 0.0189(10) 0.0001(8) 0.0019(7) 0.0003(7)
O4 0.0148(7) 0.0198(7) 0.0133(7) -0.0007(5) 0.0016(5) 0.0031(5)
N4 0.0144(8) 0.0195(9) 0.0171(8) -0.0004(7) 0.0037(6) 0.0014(6)
C4 0.0145(9) 0.0258(11) 0.0195(10) 0.0007(8) 0.0039(8) 0.0035(8)
O5 0.0120(7) 0.0219(7) 0.0168(7) 0.0000(6) 0.0034(5) 0.0035(5)
C5 0.0130(9) 0.0111(8) 0.0144(9) -0.0005(7) 0.0013(7) -0.0010(7)
C6 0.0084(8) 0.0219(10) 0.0140(9) -0.0018(7) 0.0025(7) -0.0009(7)
C7 0.0177(10) 0.0198(10) 0.0191(10) -0.0014(8) 0.0041(8) 0.0019(8)
C8 0.0219(11) 0.0291(12) 0.0213(11) -0.0092(9) 0.0026(8) 0.0024(9)
C9 0.0208(11) 0.0420(13) 0.0130(10) -0.0017(9) 0.0000(8) -0.0001(9)
C10 0.0196(10) 0.0268(12) 0.0192(10) 0.0059(9) -0.0004(8) -0.0001(8)
C11 0.0140(9) 0.0192(10) 0.0161(10) -0.0004(8) 0.0007(7) 0.0001(7)
C12 0.0160(9) 0.0129(9) 0.0177(9) -0.0016(7) -0.0018(7) 0.0006(7)
C13 0.0165(10) 0.0174(10) 0.0228(10) -0.0006(8) 0.0011(8) 0.0007(8)
C14 0.0168(10) 0.0204(11) 0.0312(12) 0.0003(9) -0.0053(9) 0.0014(8)
C15 0.0287(12) 0.0202(10) 0.0218(11) 0.0041(9) -0.0092(9) 0.0018(9)
C16 0.0295(12) 0.0203(10) 0.0177(10) 0.0030(8) -0.0005(9) -0.0007(9)
C17 0.0177(10) 0.0176(10) 0.0205(10) -0.0001(8) -0.0008(8) -0.0002(8)
C18 0.0144(9) 0.0103(9) 0.0160(10) 0.0011(7) 0.0021(7) -0.0003(7)
C19 0.0130(9) 0.0133(9) 0.0162(9) -0.0019(7) 0.0037(7) 0.0002(7)
C20 0.0175(10) 0.0149(9) 0.0167(10) 0.0006(7) 0.0032(8) 0.0034(7)
C21 0.0171(10) 0.0174(10) 0.0204(10) -0.0008(8) -0.0019(8) 0.0035(8)
C22 0.0116(9) 0.0204(10) 0.0247(11) -0.0017(8) 0.0002(8) 0.0030(8)

loop_
_atom_type_symbol
_atom_type_description
_atom_type_scat_dispersion_real
_atom_type_scat_dispersion_imag
_atom_type_scat_source
C C 0.0033 0.0016 'International Tables Vol C Tables 4.2.6.8 and 6.1.1.4'
H H 0.0000 0.0000 'International Tables Vol C Tables 4.2.6.8 and 6.1.1.4'
N N 0.0061 0.0033 'International Tables Vol C Tables 4.2.6.8 and 6.1.1.4'
O O 0.0106 0.0060 'International Tables Vol C Tables 4.2.6.8 and 6.1.1.4'
V V 0.3005 0.5294 'International Tables Vol C Tables 4.2.6.8 and 6.1.1.4'

loop_
_geom_angle_atom_site_label_1
_geom_angle_atom_site_label_2
_geom_angle_atom_site_label_3
_geom_angle
O2 V1 O1 108.92(7)
O2 V1 O3 96.62(7)
O1 V1 O3 102.27(6)
O2 V1 O4 94.24(6)
O1 V1 O4 97.05(6)
O3 V1 O4 153.35(6)
O2 V1 N1 141.83(7)
O1 V1 N1 108.56(6)
O3 V1 N1 82.27(6)
O4 V1 N1 74.23(5)
C5 N1 N2 115.77(16)
C5 N1 V1 134.42(13)
N2 N1 V1 109.45(11)
O3 C1 N3 122.97(17)
O3 C1 C2 130.26(17)
N3 C1 C2 106.66(16)
C18 N2 N1 114.99(16)
C18 N2 H2N 121.8(18)
N1 N2 H2N 121.1(18)
C1 C2 C5 122.76(17)
C1 C2 C3 104.59(16)
C5 C2 C3 132.65(17)
C1 O3 V1 132.21(12)
C1 N3 N4 111.05(15)
C1 N3 C12 129.70(16)
N4 N3 C12 119.20(15)
N4 C3 C2 111.14(17)
N4 C3 C4 118.67(17)
C2 C3 C4 130.18(17)
C18 O4 V1 117.76(11)
C3 N4 N3 106.48(15)
C3 C4 H4C 109.5
C3 C4 H4B 109.5
H4C C4 H4B 109.5
C3 C4 H4A 109.5
H4C C4 H4A 109.5
H4B C4 H4A 109.5
C22 O5 C19 105.91(15)
N1 C5 C2 117.42(17)
N1 C5 C6 121.19(17)
C2 C5 C6 121.37(16)
C11 C6 C7 119.97(18)
C11 C6 C5 120.16(17)
C7 C6 C5 119.85(17)
C8 C7 C6 119.51(19)
C8 C7 H7 122.5(15)
C6 C7 H7 118.0(15)
C9 C8 C7 120.5(2)
C9 C8 H8 121.9(17)
C7 C8 H8 117.6(17)
C8 C9 C10 120.3(2)
C8 C9 H9 119.1(14)
C10 C9 H9 120.6(14)
C9 C10 C11 120.0(2)
C9 C10 H10 122.3(15)
C11 C10 H10 117.7(15)
C10 C11 C6 119.74(19)
C10 C11 H11 120.9(13)
C6 C11 H11 119.3(13)
C17 C12 C13 120.27(18)
C17 C12 N3 120.63(17)
C13 C12 N3 119.07(18)
C14 C13 C12 119.4(2)
C14 C13 H13 121.1(15)
C12 C13 H13 119.4(15)
C13 C14 C15 121.1(2)
C13 C14 H14 118.6(16)
C15 C14 H14 120.3(16)
C14 C15 C16 119.1(2)
C14 C15 H15 122.7(15)
C16 C15 H15 118.1(15)
C15 C16 C17 120.8(2)
C15 C16 H16 121.0(16)
C17 C16 H16 118.2(16)
C16 C17 C12 119.26(19)
C16 C17 H17 119.8(14)
C12 C17 H17 120.9(14)
O4 C18 N2 119.93(17)
O4 C18 C19 122.59(17)
N2 C18 C19 117.46(17)
C20 C19 O5 110.44(16)
C20 C19 C18 133.01(18)
O5 C19 C18 116.54(16)
C19 C20 C21 106.05(18)
C19 C20 H20 129.1(16)
C21 C20 H20 124.8(16)
C22 C21 C20 106.69(18)
C22 C21 H21 124.6(15)
C20 C21 H21 128.7(15)
C21 C22 O5 110.90(17)
C21 C22 H22 134.9(14)
O5 C22 H22 114.1(14)

loop_
_geom_bond_atom_site_label_1
_geom_bond_atom_site_label_2
_geom_bond_distance
V1 O2 1.6143(14)
V1 O1 1.6265(14)
V1 O3 1.9387(13)
V1 O4 2.0255(14)
V1 N1 2.1958(16)
N1 C5 1.327(2)
N1 N2 1.398(2)
C1 O3 1.289(2)
C1 N3 1.357(2)
C1 C2 1.415(3)
N2 C18 1.322(2)
N2 H2N 0.84(3)
C2 C5 1.420(3)
C2 C3 1.432(3)
N3 N4 1.393(2)
N3 C12 1.425(2)
C3 N4 1.312(3)
C3 C4 1.500(3)
O4 C18 1.269(2)
C4 H4C 0.9600
C4 H4B 0.9600
C4 H4A 0.9600
O5 C22 1.363(2)
O5 C19 1.372(2)
C5 C6 1.490(3)
C6 C11 1.397(3)
C6 C7 1.398(3)
C7 C8 1.390(3)
C7 H7 0.98(3)
C8 C9 1.380(3)
C8 H8 0.92(3)
C9 C10 1.388(3)
C9 H9 0.97(3)
C10 C11 1.392(3)
C10 H10 0.94(3)
C11 H11 0.94(2)
C12 C17 1.391(3)
C12 C13 1.393(3)
C13 C14 1.383(3)
C13 H13 0.93(3)
C14 C15 1.384(3)
C14 H14 0.94(3)
C15 C16 1.387(3)
C15 H15 0.93(2)
C16 C17 1.391(3)
C16 H16 0.93(3)
C17 H17 0.93(2)
C18 C19 1.447(3)
C19 C20 1.361(3)
C20 C21 1.419(3)
C20 H20 0.91(3)
C21 C22 1.349(3)
C21 H21 0.97(3)
C22 H22 0.96(2)

loop_
_geom_hbond_atom_site_label_D
_geom_hbond_atom_site_label_H
_geom_hbond_atom_site_label_A
_geom_hbond_distance_DH
_geom_hbond_distance_HA
_geom_hbond_distance_DA
_geom_hbond_angle_DHA
_geom_hbond_site_symmetry_A
N2 H2N O1 0.84(3) 1.99(3) 2.770(2) 153(2) 5

loop_
_geom_torsion_atom_site_label_1
_geom_torsion_atom_site_label_2
_geom_torsion_atom_site_label_3
_geom_torsion_atom_site_label_4
_geom_torsion
O2 V1 N1 C5 95.88(19)
O1 V1 N1 C5 -95.43(18)
O3 V1 N1 C5 4.98(18)
O4 V1 N1 C5 172.30(19)
O2 V1 N1 N2 -91.53(15)
O1 V1 N1 N2 77.17(12)
O3 V1 N1 N2 177.57(12)
O4 V1 N1 N2 -15.11(11)
C5 N1 N2 C18 -172.92(16)
V1 N1 N2 C18 12.95(19)
O3 C1 C2 C5 -6.6(3)
N3 C1 C2 C5 177.03(17)
O3 C1 C2 C3 173.61(19)
N3 C1 C2 C3 -2.7(2)
N3 C1 O3 V1 -173.25(13)
C2 C1 O3 V1 10.9(3)
O2 V1 O3 C1 -149.43(17)
O1 V1 O3 C1 99.51(17)
O4 V1 O3 C1 -36.0(2)
N1 V1 O3 C1 -7.89(17)
O3 C1 N3 N4 -173.91(17)
C2 C1 N3 N4 2.8(2)
O3 C1 N3 C12 8.7(3)
C2 C1 N3 C12 -174.65(18)
C1 C2 C3 N4 1.9(2)
C5 C2 C3 N4 -177.86(19)
C1 C2 C3 C4 -176.8(2)
C5 C2 C3 C4 3.5(4)
O2 V1 O4 C18 159.67(13)
O1 V1 O4 C18 -90.64(13)
O3 V1 O4 C18 45.7(2)
N1 V1 O4 C18 16.71(13)
C2 C3 N4 N3 -0.2(2)
C4 C3 N4 N3 178.60(16)
C1 N3 N4 C3 -1.6(2)
C12 N3 N4 C3 176.11(16)
N2 N1 C5 C2 -175.90(15)
V1 N1 C5 C2 -3.7(3)
N2 N1 C5 C6 2.3(2)
V1 N1 C5 C6 174.50(13)
C1 C2 C5 N1 2.9(3)
C3 C2 C5 N1 -177.46(19)
C1 C2 C5 C6 -175.29(17)
C3 C2 C5 C6 4.4(3)
N1 C5 C6 C11 62.2(2)
C2 C5 C6 C11 -119.7(2)
N1 C5 C6 C7 -116.0(2)
C2 C5 C6 C7 62.1(2)
C11 C6 C7 C8 0.3(3)
C5 C6 C7 C8 178.50(18)
C6 C7 C8 C9 0.6(3)
C7 C8 C9 C10 -1.1(3)
C8 C9 C10 C11 0.5(3)
C9 C10 C11 C6 0.4(3)
C7 C6 C11 C10 -0.8(3)
C5 C6 C11 C10 -179.02(18)
C1 N3 C12 C17 22.9(3)
N4 N3 C12 C17 -154.36(18)
C1 N3 C12 C13 -159.06(19)
N4 N3 C12 C13 23.7(3)
C17 C12 C13 C14 -0.6(3)
N3 C12 C13 C14 -178.65(18)
C12 C13 C14 C15 0.6(3)
C13 C14 C15 C16 -0.3(3)
C14 C15 C16 C17 0.0(3)
C15 C16 C17 C12 0.0(3)
C13 C12 C17 C16 0.3(3)
N3 C12 C17 C16 178.30(18)
V1 O4 C18 N2 -15.6(2)
V1 O4 C18 C19 166.04(13)
N1 N2 C18 O4 0.4(2)
N1 N2 C18 C19 178.82(15)
C22 O5 C19 C20 0.6(2)
C22 O5 C19 C18 179.68(16)
O4 C18 C19 C20 164.7(2)
N2 C18 C19 C20 -13.7(3)
O4 C18 C19 O5 -14.1(3)
N2 C18 C19 O5 167.49(16)
O5 C19 C20 C21 0.1(2)
C18 C19 C20 C21 -178.8(2)
C19 C20 C21 C22 -0.7(2)
C20 C21 C22 O5 1.1(2)
C19 O5 C22 C21 -1.1(2)
